data_7242724
loop_
_publ_author_name
'Ram\'irez, Daniel J.'
'Alfonso Herrera, Luis A.'
'Colorado-Peralta, Ra\'ul'
'Rodr\'iguez, Rodolfo Pe\~na'
'Camarillo Reyes, P. K.'
'Chi\~nas, Lidia Elena'
'S\'anchez, Mario'
'Rivera, Jos\'e Mar\'ia'

_publ_section_title
;
 Highly efficient methyl orange adsorption by UV-012, a new crystalline
 Co(ii) MOF
;
_journal_issue 19
_journal_name_full CrystEngComm
_journal_page_first 3537
_journal_page_last 3548
_journal_paper_doi 10.1039/D0CE00741B
_journal_volume 23
_journal_year 2021
_chemical_compound_source 'synthesis as described'
_chemical_formula_moiety 'C29 H22 Co2 N4 O8, 2(C H2 O), 2(H2 O)'
_chemical_formula_sum 'C31 H30 Co2 N4 O12'
_chemical_formula_weight 768.45
_chemical_name_common 'Compound MOF'
_space_group_IT_number 56
_space_group_name_Hall '-P 2bc 2ab'
_space_group_name_H-M_alt 'P b n b'
_symmetry_cell_setting orthorhombic
_symmetry_Int_Tables_number 56
_symmetry_space_group_name_Hall '-P 2bc 2ab'
_symmetry_space_group_name_H-M 'P b n b'
_atom_sites_solution_hydrogens geom
_atom_sites_solution_primary direct
_atom_sites_solution_secondary difmap
_audit_conform_dict_location ftp://ftp.iucr.org/pub/cif_core.dic
_audit_conform_dict_name cif_core.dic
_audit_conform_dict_version 2.4
_audit_creation_date 2013-04-22T12:42:34-00:00
_audit_creation_method 'WinGX routine CIF_UPDATE'
_audit_update_record
;
2013-06-03 deposited with the CCDC.	2021-04-28 downloaded from the CCDC.
;
_cell_angle_alpha 90
_cell_angle_beta 90
_cell_angle_gamma 90
_cell_formula_units_Z 4
_cell_length_a 7.68790(10)
_cell_length_b 16.0216(4)
_cell_length_c 25.5781(6)
_cell_measurement_reflns_used 25236
_cell_measurement_temperature 293(2)
_cell_measurement_theta_max 27.485
_cell_measurement_theta_min 0.998
_cell_measurement_wavelength 0.71073
_cell_volume 3150.52(12)
_computing_cell_refinement 'HKL Scalepack (Otwinowski & Minor 1997)'
_computing_data_collection 'Collect (Bruker AXS BV, 1997-2004)'
_computing_data_reduction 'HKL Denzo and Scalepack (Otwinowski & Minor 1997)'
_computing_molecular_graphics 'Ortep-3 for Windows (Farrugia, 1997)'
_computing_publication_material 'WinGX publication routines (Farrugia, 1999)'
_computing_structure_refinement 'SHELXL-97 (Sheldrick, 2008)'
_computing_structure_solution 'SIR2004 (Giacovazzo et al, 2004)'
_diffrn_ambient_temperature 293(2)
_diffrn_detector 'CCD plate'
_diffrn_detector_area_resol_mean 9
_diffrn_measured_fraction_theta_full 1
_diffrn_measured_fraction_theta_max 1
_diffrn_measurement_device '95mm CCD camera on \k-goniostat'
_diffrn_measurement_device_type KappaCCD
_diffrn_measurement_method 'CCD rotation images, thick slices'
_diffrn_orient_matrix_type 'by Bruker AXS Collect from scalepack cell'
_diffrn_orient_matrix_UB_11 -0.119756
_diffrn_orient_matrix_UB_12 -0.242634E-1
_diffrn_orient_matrix_UB_13 0.13787E-2
_diffrn_orient_matrix_UB_21 0.197359E-1
_diffrn_orient_matrix_UB_22 -0.274411E-1
_diffrn_orient_matrix_UB_23 -0.346101E-1
_diffrn_orient_matrix_UB_31 0.467799E-1
_diffrn_orient_matrix_UB_32 -0.505371E-1
_diffrn_orient_matrix_UB_33 0.18131E-1
_diffrn_radiation_monochromator graphite
_diffrn_radiation_probe x-ray
_diffrn_radiation_type MoK\a
_diffrn_radiation_wavelength 0.71073
_diffrn_reflns_av_R_equivalents 0.0831
_diffrn_reflns_av_unetI/netI 0.0519
_diffrn_reflns_limit_h_max 8
_diffrn_reflns_limit_h_min -9
_diffrn_reflns_limit_k_max 20
_diffrn_reflns_limit_k_min -20
_diffrn_reflns_limit_l_max 33
_diffrn_reflns_limit_l_min -33
_diffrn_reflns_number 29608
_diffrn_reflns_reduction_process
;
 Scaled and merged with Sortav
 R.H. Blessing, (1987) Cryst. Rev. 1, 3-58
 R.H. Blessing, (1989) J. Appl. Cryst. 22, 396-397
;
_diffrn_reflns_theta_full 27.49
_diffrn_reflns_theta_max 27.49
_diffrn_reflns_theta_min 1.59
_diffrn_source 'Enraf Nonius FR590'
_exptl_absorpt_coefficient_mu 1.112
_exptl_absorpt_correction_type none
_exptl_crystal_colour violet
_exptl_crystal_density_diffrn 1.584
_exptl_crystal_density_method 'not measured'
_exptl_crystal_description plate
_exptl_crystal_F_000 1524
_exptl_crystal_size_max 0.15
_exptl_crystal_size_mid 0.125
_exptl_crystal_size_min 0.025
_refine_diff_density_max 2.199
_refine_diff_density_min -0.544
_refine_diff_density_rms 0.202
_refine_ls_extinction_coef 0.011(3)
_refine_ls_extinction_expression Fc^*^=kFc[1+0.001xFc^2^\l^3^/sin(2\q)]^-1/4^
_refine_ls_extinction_method SHELXL
_refine_ls_goodness_of_fit_ref 1.092
_refine_ls_hydrogen_treatment mixed
_refine_ls_matrix_type full
_refine_ls_number_parameters 227
_refine_ls_number_reflns 3609
_refine_ls_number_restraints 6
_refine_ls_restrained_S_all 2.487
_refine_ls_R_factor_all 0.1092
_refine_ls_R_factor_gt 0.0687
_refine_ls_shift/su_max 0.006
_refine_ls_shift/su_mean 0
_refine_ls_structure_factor_coef Fsqd
_refine_ls_weighting_details 'calc w=1/[\s^2^(Fo^2^)+(0.1209P)^2^+7.1420P] where P=(Fo^2^+2Fc^2^)/3'
_refine_ls_weighting_scheme calc
_refine_ls_wR_factor_gt 0.1972
_refine_ls_wR_factor_ref 0.2266
_reflns_number_gt 2456
_reflns_number_total 3609
_reflns_threshold_expression >2\s(I)
_cod_data_source_file d0ce00741b2.cif
_cod_data_source_block afrcp433
_cod_depositor_comments 'Adding full bibliography for 7242724.cif.'
_cod_original_cell_volume 3150.53
_cod_database_code 7242724

loop_
_symmetry_equiv_pos_as_xyz
'x, y, z'
'-x, -y+1/2, z+1/2'
'x+1/2, -y+1/2, -z'
'-x+1/2, y, -z+1/2'
'-x, -y, -z'
'x, y-1/2, -z-1/2'
'-x-1/2, y-1/2, z'
'x-1/2, -y, z-1/2'

loop_
_atom_site_label
_atom_site_type_symbol
_atom_site_fract_x
_atom_site_fract_y
_atom_site_fract_z
_atom_site_U_iso_or_equiv
_atom_site_adp_type
_atom_site_occupancy
_atom_site_symmetry_multiplicity
_atom_site_calc_flag
_atom_site_refinement_flags
_atom_site_disorder_assembly
_atom_site_disorder_group
O1 O 0.2553(10) 0.2146(5) 0.9336(3) 0.0366(19) Uani 1 1 d . . .
O2 O 0.1618(10) 0.0948(6) 0.9038(4) 0.046(2) Uani 1 1 d . . .
C4 C 0.4817(13) 0.0149(7) 0.9312(4) 0.025(2) Uani 1 1 d . . .
N1 N -0.1700(12) 0.1883(6) 0.8519(4) 0.033(2) Uani 1 1 d . . .
C8 C 0.5863(13) 0.1517(7) 0.9531(4) 0.026(2) Uani 1 1 d . . .
C9 C 0.6447(12) -0.0185(6) 0.9427(4) 0.025(2) Uani 1 1 d . . .
C10 C 0.4531(13) 0.0998(6) 0.9364(4) 0.025(2) Uani 1 1 d . . .
C11 C -0.4574(14) 0.1199(7) 0.7995(4) 0.033(2) Uani 1 1 d . . .
C12 C 0.7490(13) 0.1189(6) 0.9643(4) 0.025(2) Uani 1 1 d . . .
C14 C 0.2792(13) 0.1375(7) 0.9238(4) 0.029(2) Uani 1 1 d . . .
C15 C 0.7773(13) 0.0334(6) 0.9595(4) 0.026(2) Uani 1 1 d . . .
C16 C -0.3062(17) 0.2356(8) 0.8380(5) 0.041(3) Uani 1 1 d . . .
C17 C -0.6125 0.0782 0.7747 0.042 Uani 1 1 d D . .
C19 C -0.3140(15) 0.0723(8) 0.8130(5) 0.036(3) Uani 1 1 d . . .
C20 C -0.1753(14) 0.1074(7) 0.8388(5) 0.035(3) Uani 1 1 d . . .
C23 C -0.4502(18) 0.2044(8) 0.8123(5) 0.043(3) Uani 1 1 d . . .
Co1 Co 0.00647(17) 0.22875(9) 0.90830(6) 0.0311(6) Uani 1 1 d . . .
O3 O -0.0477(11) 0.3469(5) 0.9206(3) 0.0383(19) Uani 1 1 d . . .
O4 O 0.8242(10) -0.1389(5) 0.9451(4) 0.043(2) Uani 1 1 d . . .
N2 N 0.8870(11) 0.1753(6) 0.9768(4) 0.030(2) Uani 1 1 d . . .
O5 O 0.1622(14) 0.2950(7) 0.8416(5) 0.068(3) Uani 1 1 d . . .
C1 C 0.6783(13) -0.1105(6) 0.9364(4) 0.028(2) Uani 1 1 d . . .
C3 C 0.0927 0.3496 0.8092 0.1 Uani 1 1 d D . .
C5 C -0.75 0.1343 0.75 0.04 Uani 1 2 d SD . .
O6 O 0.0879 -0.0801 0.8738 0.075 Uani 1 1 d D . .
H17B H -0.664(17) 0.048(8) 0.801(5) 0.04(3) Uiso 1 1 d . . .
H4 H 0.396(15) -0.015(7) 0.923(4) 0.02(3) Uiso 1 1 d . . .
H16 H -0.29(2) 0.299(9) 0.848(5) 0.06(4) Uiso 1 1 d . . .
H19 H -0.324(15) 0.016(8) 0.809(4) 0.03(3) Uiso 1 1 d . . .
H15 H 0.878(17) 0.009(8) 0.965(5) 0.04(3) Uiso 1 1 d . . .
H23 H -0.533(17) 0.234(8) 0.811(5) 0.03(4) Uiso 1 1 d . . .
H20 H -0.074(16) 0.077(7) 0.847(4) 0.03(3) Uiso 1 1 d . . .
H8 H 0.56(2) 0.204(12) 0.951(7) 0.08(6) Uiso 1 1 d . . .
H6A H -0.0199 -0.1007 0.9011 0.05 Uiso 1 1 d D . .
H17A H -0.5796 0.0422 0.7507 0.05 Uiso 1 1 d D . .
H3A H -0.0511 0.3364 0.7986 0.05 Uiso 1 1 d D . .
H2A H 0.948(15) 0.154(7) 0.993(4) 0.01(3) Uiso 1 1 d . . .
H5A H -0.7999 0.1703 0.766 0.05 Uiso 1 1 d D . .
H3B H 0.0795 0.3461 0.77 0.05 Uiso 1 1 d D . .
H6C H 0.1071 -0.0201 0.8873 0.05 Uiso 1 1 d D . .

loop_
_atom_site_aniso_label
_atom_site_aniso_U_11
_atom_site_aniso_U_22
_atom_site_aniso_U_33
_atom_site_aniso_U_23
_atom_site_aniso_U_13
_atom_site_aniso_U_12
O1 0.022(4) 0.026(4) 0.061(5) 0.001(4) 0.001(4) 0.007(3)
O2 0.023(4) 0.048(5) 0.068(6) -0.018(4) -0.017(4) 0.005(4)
C4 0.019(5) 0.023(5) 0.034(5) -0.003(4) -0.001(4) -0.004(4)
N1 0.027(4) 0.034(5) 0.037(5) -0.002(4) -0.004(4) -0.003(4)
C8 0.020(5) 0.020(5) 0.038(6) -0.002(4) 0.000(4) 0.004(4)
C9 0.023(5) 0.020(5) 0.031(5) 0.002(4) 0.004(4) 0.003(4)
C10 0.018(4) 0.025(5) 0.033(6) 0.003(4) 0.002(4) 0.001(4)
C11 0.029(5) 0.036(6) 0.033(6) 0.002(5) -0.008(4) -0.002(5)
C12 0.021(5) 0.024(5) 0.031(5) -0.004(4) -0.001(4) -0.002(4)
C14 0.021(5) 0.031(6) 0.036(6) 0.002(5) 0.001(4) 0.005(4)
C15 0.019(5) 0.020(5) 0.039(6) 0.000(4) -0.001(4) 0.006(4)
C16 0.042(7) 0.035(6) 0.047(7) 0.000(5) -0.014(5) -0.001(5)
C17 0.035 0.038 0.054 0.005 -0.014 -0.002
C19 0.033(6) 0.032(6) 0.043(7) -0.005(5) -0.006(5) -0.003(5)
C20 0.025(6) 0.037(6) 0.043(7) -0.006(5) -0.004(5) 0.002(5)
C23 0.034(6) 0.036(7) 0.058(8) 0.005(6) -0.017(6) 0.002(6)
Co1 0.0207(9) 0.0223(9) 0.0504(11) -0.0085(6) -0.0104(6) 0.0044(5)
O3 0.032(4) 0.022(4) 0.061(5) -0.005(4) 0.001(4) 0.001(3)
O4 0.035(4) 0.025(4) 0.069(6) -0.002(4) -0.010(4) 0.009(3)
N2 0.017(4) 0.024(5) 0.050(6) -0.003(4) -0.008(4) 0.000(4)
O5 0.055(6) 0.068(7) 0.082(8) -0.007(6) 0.000(5) -0.002(5)
C1 0.029(5) 0.020(5) 0.034(6) 0.001(4) 0.004(4) -0.002(4)
C3 0.127 0.084 0.09 0.032 0.019 0.023
C5 0.026 0.035 0.059 0 -0.017 0
O6 0.055 0.069 0.101 -0.02 0.019 -0.007

loop_
_atom_type_symbol
_atom_type_description
_atom_type_scat_dispersion_real
_atom_type_scat_dispersion_imag
_atom_type_scat_source
C C 0.0033 0.0016 'International Tables Vol C Tables 4.2.6.8 and 6.1.1.4'
H H 0 0 'International Tables Vol C Tables 4.2.6.8 and 6.1.1.4'
O O 0.0106 0.006 'International Tables Vol C Tables 4.2.6.8 and 6.1.1.4'
Cl Cl 0.1484 0.1585 'International Tables Vol C Tables 4.2.6.8 and 6.1.1.4'
Co Co 0.3494 0.9721 'International Tables Vol C Tables 4.2.6.8 and 6.1.1.4'
N N 0.0061 0.0033 'International Tables Vol C Tables 4.2.6.8 and 6.1.1.4'

loop_
_geom_angle_atom_site_label_1
_geom_angle_atom_site_label_2
_geom_angle_atom_site_label_3
_geom_angle
_geom_angle_site_symmetry_1
_geom_angle_site_symmetry_3
_geom_angle_publ_flag
C14 O1 Co1 100.5(7) . . ?
C10 C4 C9 120.0(9) . . ?
C20 N1 C16 117.1(10) . . ?
C20 N1 Co1 119.6(7) . . ?
C16 N1 Co1 121.2(8) . . ?
C10 C8 C12 120.2(10) . . ?
C15 C9 C4 119.8(9) . . ?
C15 C9 C1 119.7(9) . . ?
C4 C9 C1 120.5(9) . . ?
C8 C10 C4 120.1(9) . . ?
C8 C10 C14 118.9(9) . . ?
C4 C10 C14 121.0(9) . . ?
C19 C11 C23 116.4(10) . . ?
C19 C11 C17 119.4(9) . . ?
C23 C11 C17 124.1(9) . . ?
C8 C12 C15 119.7(9) . . ?
C8 C12 N2 118.4(9) . . ?
C15 C12 N2 121.7(9) . . ?
O2 C14 O1 120.6(10) . . ?
O2 C14 C10 120.9(10) . . ?
O1 C14 C10 118.5(9) . . ?
C9 C15 C12 120.2(9) . . ?
N1 C16 C23 123.3(11) . . ?
C11 C17 C5 117.5(4) . . ?
C20 C19 C11 120.8(11) . . ?
N1 C20 C19 122.7(11) . . ?
C16 C23 C11 119.6(12) . . ?
O3 Co1 O1 104.9(3) . . ?
O3 Co1 N1 105.8(4) . . ?
O1 Co1 N1 143.0(4) . . ?
O3 Co1 N2 99.4(4) . 1_455 ?
O1 Co1 N2 95.6(4) . 1_455 ?
N1 Co1 N2 99.3(4) . 1_455 ?
O3 Co1 O5 77.8(4) . . ?
O1 Co1 O5 78.5(4) . . ?
N1 Co1 O5 88.2(4) . . ?
N2 Co1 O5 172.4(4) 1_455 . ?
C1 O3 Co1 137.1(7) 7_665 . ?
C12 N2 Co1 112.7(7) . 1_655 ?
C3 O5 Co1 123.5(7) . . ?
O4 C1 O3 125.0(10) . 7_655 ?
O4 C1 C9 120.0(9) . . ?
O3 C1 C9 115.0(9) 7_655 . ?
C17 C5 C17 107.8 4_356 . ?

loop_
_geom_bond_atom_site_label_1
_geom_bond_atom_site_label_2
_geom_bond_distance
_geom_bond_site_symmetry_2
_geom_bond_publ_flag
O1 C14 1.273(13) . ?
O1 Co1 2.032(8) . ?
O2 C14 1.243(13) . ?
C4 C10 1.385(14) . ?
C4 C9 1.394(14) . ?
N1 C20 1.340(15) . ?
N1 C16 1.340(15) . ?
N1 Co1 2.083(9) . ?
C8 C10 1.386(15) . ?
C8 C12 1.387(14) . ?
C9 C15 1.384(14) . ?
C9 C1 1.504(14) . ?
C10 C14 1.502(14) . ?
C11 C19 1.385(16) . ?
C11 C23 1.394(18) . ?
C11 C17 1.507(11) . ?
C12 C15 1.392(14) . ?
C12 N2 1.430(13) . ?
C16 C23 1.382(18) . ?
C17 C5 1.5248 . ?
C19 C20 1.374(16) . ?
Co1 O3 1.963(8) . ?
Co1 N2 2.156(10) 1_455 ?
Co1 O5 2.340(12) . ?
O3 C1 1.280(13) 7_665 ?
O4 C1 1.231(12) . ?
N2 Co1 2.156(10) 1_655 ?
O5 C3 1.316(12) . ?
C1 O3 1.280(13) 7_655 ?
C5 C17 1.5248 4_356 ?
